data_4102967
loop_
_publ_author_name
'Junko Nagatsuka'
'Sachie Sugitani'
'Masahiro Kako'
'Tsukasa Nakahodo'
'Naomi Mizorogi'
'Midori O. Ishitsuka'
'Yutaka Maeda'
'Takahiro Tsuchiya'
'Takeshi Akasaka'
'Xingfa Gao'
'Shigeru Nagase'

_publ_contact_author_address
;Center for Tsukuba Advanced Research Alliance
University of Tsukuba
Tsukuba, Ibaraki 305-8577, Japan
;
_publ_contact_author_email akasaka@tara.tsukuba.ac.jp
_publ_contact_author_fax +81-298-53-6409
_publ_contact_author_name 'Takeshi AKASAKA'
_publ_contact_author_phone +81-298-53-6409
_publ_section_title
;
 Photochemical Addition of C60 with Siliranes: Synthesis and
 Characterization of Carbosilylated and Hydrosilylated C60 Derivatives
;
_journal_name_full 'Journal of the American Chemical Society'
_journal_page_first 12106
_journal_page_last 12120
_journal_paper_doi 10.1021/ja1049719
_journal_volume 132
_journal_year 2010
_chemical_formula_moiety 'C105 H54 Si '
_chemical_formula_sum 'C105 H54 Si'
_chemical_formula_weight 1343.67
_space_group_IT_number 14
_symmetry_cell_setting monoclinic
_symmetry_Int_Tables_number 14
_symmetry_space_group_name_Hall '-P 2ybc'
_symmetry_space_group_name_H-M 'P 1 21/c 1'
_cell_angle_alpha 90.0000
_cell_angle_beta 104.270(5)
_cell_angle_gamma 90.0000
_cell_formula_units_Z 4
_cell_length_a 14.287(2)
_cell_length_b 23.441(5)
_cell_length_c 19.533(3)
_cell_measurement_reflns_used 53295
_cell_measurement_temperature 90.1
_cell_measurement_theta_max 28.4
_cell_measurement_theta_min 3.0
_cell_volume 6339.8(19)
_diffrn_ambient_temperature 90.1
_diffrn_detector_area_resol_mean 10.00
_diffrn_measured_fraction_theta_full 0.965
_diffrn_measured_fraction_theta_max 0.965
_diffrn_measurement_device_type 'Rigaku RAXIS-RAPID'
_diffrn_measurement_method \w
_diffrn_radiation_type 'Mo K\a'
_diffrn_radiation_wavelength 0.71075
_diffrn_reflns_av_R_equivalents 0.071
_diffrn_reflns_limit_h_max 17
_diffrn_reflns_limit_h_min -18
_diffrn_reflns_limit_k_max 30
_diffrn_reflns_limit_k_min -30
_diffrn_reflns_limit_l_max 25
_diffrn_reflns_limit_l_min -24
_diffrn_reflns_number 57893
_diffrn_reflns_theta_full 27.49
_diffrn_reflns_theta_max 27.49
_exptl_absorpt_coefficient_mu 0.098
_exptl_absorpt_correction_T_max 0.981
_exptl_absorpt_correction_T_min 0.236
_exptl_absorpt_correction_type multi-scan
_exptl_absorpt_process_details
;
    Higashi, T. (1995). Program for Absorption Correction.
    Rigaku Corporation, Tokyo, Japan.
;
_exptl_crystal_colour black
_exptl_crystal_density_diffrn 1.408
_exptl_crystal_density_method 'not measured'
_exptl_crystal_description prism
_exptl_crystal_F_000 2792.00
_exptl_crystal_size_max 0.58
_exptl_crystal_size_mid 0.34
_exptl_crystal_size_min 0.20
_refine_diff_density_max 1.13
_refine_diff_density_min -0.72
_refine_ls_extinction_method none
_refine_ls_goodness_of_fit_ref 1.047
_refine_ls_hydrogen_treatment refall
_refine_ls_number_parameters 1123
_refine_ls_number_reflns 14038
_refine_ls_R_factor_gt 0.0778
_refine_ls_shift/su_max 0.0000
_refine_ls_structure_factor_coef Fsqd
_refine_ls_weighting_details 'w = 1/[\s^2^(Fo^2^)+(0.1263P)^2^+5.0418P] where P=(Fo^2^+2Fc^2^)/3'
_refine_ls_weighting_scheme calc
_refine_ls_wR_factor_ref 0.2284
_reflns_number_gt 10377
_reflns_number_total 14038
_reflns_threshold_expression F^2^>2.0\s(F^2^)
_cod_data_source_file ja1049719_si_005.cif
_cod_data_source_block '_Compound_5a'
_cod_original_cell_volume 6339.8(18)
_cod_original_formula_sum 'C105 H54 Si '
_cod_database_code 4102967

loop_
_symmetry_equiv_pos_site_id
_symmetry_equiv_pos_as_xyz
1 +X,+Y,+Z
2 -X,1/2+Y,1/2-Z
3 -X,-Y,-Z
4 +X,1/2-Y,1/2+Z

loop_
_atom_site_label
_atom_site_type_symbol
_atom_site_fract_x
_atom_site_fract_y
_atom_site_fract_z
_atom_site_U_iso_or_equiv
_atom_site_adp_type
_atom_site_occupancy
_atom_site_symmetry_multiplicity
_atom_site_calc_flag
_atom_site_refinement_flags
_atom_site_disorder_assembly
_atom_site_disorder_group
C1 C 0.33074(18) 0.07140(10) 0.29003(13) 0.0248(5) Uani 1 1 d . . .
C2 C 0.42290(19) 0.05681(10) 0.34606(13) 0.0284(5) Uani 1 1 d . . .
C3 C 0.50665(19) 0.07561(11) 0.32403(15) 0.0315(6) Uani 1 1 d . . .
C4 C 0.47506(19) 0.11242(11) 0.26386(14) 0.0295(5) Uani 1 1 d . . .
C5 C 0.37224(18) 0.11673(10) 0.24922(13) 0.0263(5) Uani 1 1 d . . .
C6 C 0.32858(19) 0.16762(11) 0.22640(13) 0.0294(5) Uani 1 1 d . . .
C7 C 0.24886(19) 0.18859(11) 0.25491(15) 0.0312(6) Uani 1 1 d . . .
C8 C 0.21782(18) 0.15733(11) 0.30392(16) 0.0333(6) Uani 1 1 d . . .
C9 C 0.24628(19) 0.09487(11) 0.32223(15) 0.0300(5) Uani 1 1 d . . .
H1 H 0.1880 0.0703 0.3053 0.036 Uiso 1 1 calc R . .
C10 C 0.2700(2) 0.09756(11) 0.40264(16) 0.0365(6) Uani 1 1 d . . .
C11 C 0.3496(2) 0.07333(11) 0.44624(15) 0.0385(7) Uani 1 1 d . . .
C12 C 0.4290(2) 0.05215(10) 0.41677(14) 0.0341(6) Uani 1 1 d . . .
C13 C 0.5191(3) 0.06476(11) 0.46804(15) 0.0452(8) Uani 1 1 d . . .
C14 C 0.6009(2) 0.08029(12) 0.44626(17) 0.0439(8) Uani 1 1 d . . .
C15 C 0.5943(2) 0.08603(12) 0.37221(17) 0.0408(7) Uani 1 1 d . . .
C16 C 0.6529(2) 0.13499(14) 0.36201(19) 0.0452(8) Uani 1 1 d . . .
C17 C 0.6217(2) 0.17050(14) 0.30417(18) 0.0420(7) Uani 1 1 d . . .
C18 C 0.5316(2) 0.15855(13) 0.25357(16) 0.0363(6) Uani 1 1 d . . .
C19 C 0.4862(2) 0.21173(12) 0.22971(14) 0.0368(6) Uani 1 1 d . . .
C20 C 0.3864(2) 0.21622(11) 0.21740(13) 0.0339(6) Uani 1 1 d . . .
C21 C 0.3439(2) 0.26646(11) 0.23957(14) 0.0370(6) Uani 1 1 d . . .
C22 C 0.2599(2) 0.24962(11) 0.26280(16) 0.0366(6) Uani 1 1 d . . .
C23 C 0.2373(2) 0.27720(11) 0.32007(18) 0.0395(7) Uani 1 1 d . . .
C24 C 0.2057(2) 0.24398(12) 0.3718(2) 0.0428(7) Uani 1 1 d . . .
C25 C 0.1981(2) 0.18502(12) 0.36437(19) 0.0394(7) Uani 1 1 d . . .
C26 C 0.2300(2) 0.14819(12) 0.42499(18) 0.0420(7) Uani 1 1 d . . .
C27 C 0.2696(3) 0.17160(13) 0.49189(19) 0.0490(9) Uani 1 1 d . . .
C28 C 0.3524(3) 0.14596(13) 0.53723(17) 0.0506(9) Uani 1 1 d . . .
C29 C 0.3935(3) 0.09777(12) 0.51486(16) 0.0501(9) Uani 1 1 d . . .
C30 C 0.4963(3) 0.09266(12) 0.52761(16) 0.0481(8) Uani 1 1 d . . .
C31 C 0.5567(3) 0.13556(13) 0.56378(15) 0.0533(10) Uani 1 1 d . . .
C32 C 0.6399(3) 0.15259(13) 0.54021(17) 0.0504(9) Uani 1 1 d . . .
C33 C 0.6627(2) 0.12605(14) 0.48233(18) 0.0518(9) Uani 1 1 d . . .
C34 C 0.6946(2) 0.15931(14) 0.43089(19) 0.0479(8) Uani 1 1 d . . .
C35 C 0.7035(2) 0.21805(15) 0.4387(2) 0.0498(9) Uani 1 1 d . . .
C36 C 0.6713(2) 0.25486(14) 0.37799(19) 0.0432(7) Uani 1 1 d . . .
C37 C 0.6309(2) 0.23125(14) 0.31223(19) 0.0461(8) Uani 1 1 d . . .
C38 C 0.5469(2) 0.25740(13) 0.26640(16) 0.0398(7) Uani 1 1 d . . .
C39 C 0.5060(2) 0.30524(12) 0.28768(15) 0.0393(7) Uani 1 1 d . . .
C40 C 0.4030(2) 0.31025(11) 0.27389(14) 0.0376(7) Uani 1 1 d . . .
C41 C 0.3799(2) 0.33825(11) 0.33348(15) 0.0364(6) Uani 1 1 d . . .
C42 C 0.2993(2) 0.32210(11) 0.35605(17) 0.0390(7) Uani 1 1 d . . .
C43 C 0.3055(2) 0.31679(12) 0.43127(18) 0.0401(7) Uani 1 1 d . . .
C44 C 0.2473(2) 0.26844(13) 0.4412(2) 0.0451(8) Uani 1 1 d . . .
C45 C 0.2783(3) 0.23312(13) 0.4996(2) 0.0496(9) Uani 1 1 d . . .
C46 C 0.3680(3) 0.24494(13) 0.55042(17) 0.0480(8) Uani 1 1 d . . .
C47 C 0.4157(3) 0.19066(13) 0.57462(16) 0.0518(9) Uani 1 1 d . . .
C48 C 0.5142(3) 0.18579(13) 0.58724(15) 0.0504(9) Uani 1 1 d . . .
C49 C 0.5719(3) 0.23400(13) 0.57725(15) 0.0484(8) Uani 1 1 d . . .
C50 C 0.6499(3) 0.21359(13) 0.54819(17) 0.0484(8) Uani 1 1 d . . .
C51 C 0.6808(2) 0.24558(14) 0.49902(18) 0.0458(8) Uani 1 1 d . . .
C52 C 0.6338(2) 0.29966(12) 0.47479(16) 0.0393(7) Uani 1 1 d . . .
C53 C 0.6283(2) 0.30515(12) 0.40072(16) 0.0387(7) Uani 1 1 d . . .
C54 C 0.5482(2) 0.32979(12) 0.35678(15) 0.0362(6) Uani 1 1 d . . .
C55 C 0.4701(2) 0.35003(10) 0.38489(15) 0.0336(6) Uani 1 1 d . . .
C56 C 0.4753(2) 0.34516(11) 0.45647(15) 0.0337(6) Uani 1 1 d . . .
C57 C 0.3916(2) 0.32771(11) 0.47975(16) 0.0362(6) Uani 1 1 d . . .
C58 C 0.4242(3) 0.29123(12) 0.54115(16) 0.0413(7) Uani 1 1 d . . .
C59 C 0.5277(3) 0.28589(12) 0.55513(15) 0.0417(7) Uani 1 1 d . . .
C60 C 0.5596(2) 0.31883(12) 0.50274(15) 0.0367(6) Uani 1 1 d . . .
C61 C 0.23145(17) -0.05836(10) 0.23057(13) 0.0266(5) Uani 1 1 d . . .
C62 C 0.21447(17) -0.07983(10) 0.29391(13) 0.0269(5) Uani 1 1 d . . .
C63 C 0.17705(18) -0.13432(11) 0.29621(14) 0.0294(5) Uani 1 1 d . . .
H2 H 0.1682 -0.1482 0.3399 0.035 Uiso 1 1 calc R . .
C64 C 0.15209(19) -0.16933(11) 0.23717(14) 0.0301(5) Uani 1 1 d . . .
C65 C 0.1676(2) -0.14776(11) 0.17472(14) 0.0323(6) Uani 1 1 d . . .
H3 H 0.1509 -0.1707 0.1334 0.039 Uiso 1 1 calc R . .
C66 C 0.20683(19) -0.09358(11) 0.17024(14) 0.0306(5) Uani 1 1 d . . .
C67 C 0.2317(2) -0.04412(11) 0.36003(14) 0.0319(6) Uani 1 1 d . . .
H4 H 0.1859 -0.0122 0.3525 0.048 Uiso 1 1 calc R . .
H5 H 0.2979 -0.0293 0.3712 0.048 Uiso 1 1 calc R . .
H6 H 0.2225 -0.0677 0.3993 0.048 Uiso 1 1 calc R . .
C68 C 0.2180(2) -0.07527(12) 0.09853(14) 0.0381(6) Uani 1 1 d . . .
H7 H 0.2863 -0.0769 0.0979 0.057 Uiso 1 1 calc R . .
H8 H 0.1942 -0.0361 0.0889 0.057 Uiso 1 1 calc R . .
H9 H 0.1806 -0.1009 0.0623 0.057 Uiso 1 1 calc R . .
C69 C 0.1076(2) -0.22852(11) 0.24207(14) 0.0324(6) Uani 1 1 d . . .
C70 C 0.1828(2) -0.26633(12) 0.29115(15) 0.0356(6) Uani 1 1 d . . .
H10 H 0.2409 -0.2687 0.2731 0.053 Uiso 1 1 calc R . .
H11 H 0.1561 -0.3046 0.2930 0.053 Uiso 1 1 calc R . .
H12 H 0.1996 -0.2498 0.3387 0.053 Uiso 1 1 calc R . .
C71 C 0.0763(2) -0.25731(13) 0.16994(16) 0.0413(7) Uani 1 1 d . . .
H13 H 0.1328 -0.2628 0.1506 0.062 Uiso 1 1 calc R . .
H14 H 0.0290 -0.2332 0.1379 0.062 Uiso 1 1 calc R . .
H15 H 0.0472 -0.2944 0.1751 0.062 Uiso 1 1 calc R . .
C72 C 0.0192(2) -0.22261(13) 0.27267(17) 0.0408(7) Uani 1 1 d . . .
H16 H -0.0089 -0.2604 0.2758 0.061 Uiso 1 1 calc R . .
H17 H -0.0288 -0.1980 0.2419 0.061 Uiso 1 1 calc R . .
H18 H 0.0388 -0.2056 0.3199 0.061 Uiso 1 1 calc R . .
C73 C 0.39045(18) 0.00462(10) 0.17866(14) 0.0266(5) Uani 1 1 d . . .
C74 C 0.46948(19) -0.02602(10) 0.22020(16) 0.0328(6) Uani 1 1 d . . .
C75 C 0.5603(2) -0.02113(11) 0.2062(2) 0.0433(8) Uani 1 1 d . . .
H19 H 0.6129 -0.0413 0.2354 0.052 Uiso 1 1 calc R . .
C76 C 0.5773(2) 0.01228(12) 0.1511(2) 0.0479(9) Uani 1 1 d . A .
C77 C 0.4985(2) 0.03725(12) 0.10759(19) 0.0421(7) Uani 1 1 d . . .
H20 H 0.5066 0.0575 0.0673 0.051 Uiso 1 1 calc R . .
C78 C 0.4064(2) 0.03428(11) 0.11987(15) 0.0333(6) Uani 1 1 d . . .
C79 C 0.4596(2) -0.06440(11) 0.27977(16) 0.0355(6) Uani 1 1 d . . .
H21 H 0.5238 -0.0770 0.3062 0.053 Uiso 1 1 calc R . .
H22 H 0.4206 -0.0977 0.2605 0.053 Uiso 1 1 calc R . .
H23 H 0.4282 -0.0435 0.3114 0.053 Uiso 1 1 calc R . .
C80 C 0.3283(2) 0.06495(12) 0.06643(15) 0.0380(6) Uani 1 1 d . . .
H24 H 0.3167 0.1024 0.0851 0.057 Uiso 1 1 calc R . .
H25 H 0.2687 0.0424 0.0570 0.057 Uiso 1 1 calc R . .
H26 H 0.3488 0.0700 0.0225 0.057 Uiso 1 1 calc R . .
C81 C 0.6795(3) 0.02330(14) 0.1433(3) 0.0587(11) Uani 1 1 d D . .
C82 C 0.7346(3) -0.03164(19) 0.1423(3) 0.0335(11) Uani 0.635(7) 1 d PD A 1
H27 H 0.7452 -0.0503 0.1885 0.050 Uiso 0.635(7) 1 calc PR A 1
H28 H 0.7970 -0.0232 0.1322 0.050 Uiso 0.635(7) 1 calc PR A 1
H29 H 0.6972 -0.0570 0.1057 0.050 Uiso 0.635(7) 1 calc PR A 1
C83 C 0.6761(3) 0.05046(18) 0.0643(2) 0.0329(11) Uani 0.635(7) 1 d PD A 1
H30 H 0.6374 0.0257 0.0277 0.049 Uiso 0.635(7) 1 calc PR A 1
H31 H 0.7419 0.0532 0.0580 0.049 Uiso 0.635(7) 1 calc PR A 1
H32 H 0.6469 0.0885 0.0606 0.049 Uiso 0.635(7) 1 calc PR A 1
C84 C 0.7273(3) 0.0646(3) 0.1960(4) 0.0401(15) Uani 0.635(7) 1 d PD A 1
H33 H 0.6905 0.1003 0.1895 0.060 Uiso 0.635(7) 1 calc PR A 1
H34 H 0.7927 0.0718 0.1908 0.060 Uiso 0.635(7) 1 calc PR A 1
H35 H 0.7307 0.0495 0.2434 0.060 Uiso 0.635(7) 1 calc PR A 1
C85 C 0.18256(19) 0.06037(11) 0.16039(13) 0.0273(5) Uani 1 1 d . . .
H36 H 0.202(4) 0.098(2) 0.151(3) 0.012(12) Uiso 0.510(4) 1 d P B 2
H37 H 0.213(6) 0.087(3) 0.120(5) 0.05(2) Uiso 0.490(4) 1 d P B 1
C86 C 0.0939(4) 0.0783(2) 0.1650(3) 0.0258(11) Uani 0.490(4) 1 d P B 1
C87 C 0.0409(4) 0.0537(2) 0.2154(3) 0.0279(11) Uani 0.490(4) 1 d P B 1
C88 C 0.0201(4) -0.0047(3) 0.2155(4) 0.0317(13) Uani 0.490(4) 1 d P B 1
H38 H 0.0362 -0.0290 0.1812 0.038 Uiso 0.490(4) 1 calc PR B 1
C89 C -0.0239(4) -0.0273(3) 0.2653(3) 0.0375(14) Uani 0.490(4) 1 d P B 1
H39 H -0.0373 -0.0670 0.2652 0.045 Uiso 0.490(4) 1 calc PR B 1
C90 C -0.0485(4) 0.0081(3) 0.3155(3) 0.0429(15) Uani 0.490(4) 1 d P B 1
H40 H -0.0767 -0.0079 0.3504 0.052 Uiso 0.490(4) 1 calc PR B 1
C91 C -0.0325(4) 0.0656(3) 0.3151(3) 0.0367(13) Uani 0.490(4) 1 d P B 1
H41 H -0.0503 0.0897 0.3490 0.044 Uiso 0.490(4) 1 calc PR B 1
C92 C 0.0111(4) 0.0886(2) 0.2634(3) 0.0322(12) Uani 0.490(4) 1 d P B 1
H42 H 0.0201 0.1286 0.2616 0.039 Uiso 0.490(4) 1 calc PR B 1
C93 C 0.0423(4) 0.1261(3) 0.1202(3) 0.0254(11) Uani 0.490(4) 1 d P B 1
C94 C 0.0923(4) 0.1709(2) 0.0989(3) 0.0286(11) Uani 0.490(4) 1 d P B 1
H43 H 0.1607 0.1721 0.1140 0.034 Uiso 0.490(4) 1 calc PR B 1
C95 C 0.0429(5) 0.2143(3) 0.0553(4) 0.0320(13) Uani 0.490(4) 1 d P B 1
H44 H 0.0778 0.2444 0.0402 0.038 Uiso 0.490(4) 1 calc PR B 1
C96 C -0.0542(13) 0.2132(7) 0.0350(9) 0.037(3) Uani 0.490(4) 1 d P B 1
H45 H -0.0875 0.2429 0.0057 0.044 Uiso 0.490(4) 1 calc PR B 1
C97 C -0.1125(12) 0.1650(5) 0.0581(7) 0.021(2) Uani 0.490(4) 1 d PU B 1
H46 H -0.1809 0.1623 0.0436 0.025 Uiso 0.490(4) 1 calc PR B 1
C98 C -0.0577(12) 0.1278(5) 0.1000(9) 0.028(2) Uani 0.490(4) 1 d P B 1
H47 H -0.0905 0.0987 0.1187 0.034 Uiso 0.490(4) 1 calc PR B 1
C99 C 0.0871(4) 0.0524(2) 0.1275(3) 0.0258(10) Uani 0.510(4) 1 d P B 2
C100 C 0.0304(3) -0.0010(2) 0.1249(3) 0.0277(11) Uani 0.510(4) 1 d P B 2
C101 C -0.0101(4) -0.0273(2) 0.0598(3) 0.0368(13) Uani 0.510(4) 1 d P B 2
H48 H -0.0038 -0.0104 0.0170 0.044 Uiso 0.510(4) 1 calc PR B 2
C102 C -0.0597(4) -0.0784(3) 0.0589(4) 0.0465(16) Uani 0.510(4) 1 d P B 2
H49 H -0.0864 -0.0968 0.0150 0.056 Uiso 0.510(4) 1 calc PR B 2
C103 C -0.0708(4) -0.1029(3) 0.1204(5) 0.0519(19) Uani 0.510(4) 1 d P B 2
H50 H -0.1037 -0.1382 0.1189 0.062 Uiso 0.510(4) 1 calc PR B 2
C104 C -0.0341(4) -0.0760(2) 0.1845(4) 0.0409(14) Uani 0.510(4) 1 d P B 2
H51 H -0.0438 -0.0919 0.2269 0.049 Uiso 0.510(4) 1 calc PR B 2
C105 C 0.0169(4) -0.0257(3) 0.1860(4) 0.0342(13) Uani 0.510(4) 1 d P B 2
H52 H 0.0434 -0.0077 0.2301 0.041 Uiso 0.510(4) 1 calc PR B 2
C106 C 0.0326(4) 0.1026(2) 0.0906(3) 0.0264(11) Uani 0.510(4) 1 d P B 2
C107 C 0.0765(4) 0.1432(3) 0.0566(3) 0.0390(14) Uani 0.510(4) 1 d P B 2
H53 H 0.1415 0.1381 0.0542 0.047 Uiso 0.510(4) 1 calc PR B 2
C108 C 0.0259(5) 0.1912(3) 0.0263(4) 0.0446(16) Uani 0.510(4) 1 d P B 2
H54 H 0.0571 0.2184 0.0034 0.054 Uiso 0.510(4) 1 calc PR B 2
C109 C -0.0689(13) 0.2005(6) 0.0287(10) 0.037(3) Uani 0.510(4) 1 d PU B 2
H55 H -0.1047 0.2327 0.0073 0.044 Uiso 0.510(4) 1 calc PR B 2
C110 C -0.1044(18) 0.1634(11) 0.0612(12) 0.070(7) Uani 0.510(4) 1 d P B 2
H56 H -0.1675 0.1712 0.0664 0.084 Uiso 0.510(4) 1 calc PR B 2
C111 C -0.0626(12) 0.1110(5) 0.0913(9) 0.027(2) Uani 0.510(4) 1 d P B 2
H57 H -0.0981 0.0837 0.1105 0.033 Uiso 0.510(4) 1 calc PR B 2
C112 C -0.0188(5) 0.1281(3) 0.5117(5) 0.137(3) Uani 1 1 d . C 1
H58 H -0.0053 0.1656 0.4941 0.205 Uiso 1 1 calc R C 1
H59 H -0.0610 0.1326 0.5440 0.205 Uiso 1 1 calc R C 1
H60 H -0.0509 0.1040 0.4718 0.205 Uiso 1 1 calc R C 1
C113 C 0.0728(5) 0.1010(3) 0.5496(3) 0.0942(16) Uani 1 1 d . C 1
C114 C 0.1056(4) 0.05242(17) 0.5176(3) 0.0735(13) Uani 1 1 d . C 1
H61 H 0.0702 0.0388 0.4729 0.088 Uiso 1 1 calc R C 1
C115 C 0.1896(4) 0.0260(2) 0.5531(3) 0.0852(14) Uani 1 1 d . C 1
H62 H 0.2101 -0.0074 0.5333 0.102 Uiso 1 1 calc R C 1
C116 C 0.2444(4) 0.0462(2) 0.6159(3) 0.0871(15) Uani 1 1 d . C 1
H63 H 0.3020 0.0271 0.6394 0.104 Uiso 1 1 calc R C 1
C117 C 0.2148(4) 0.0944(2) 0.6447(3) 0.0760(12) Uani 1 1 d . C 1
H64 H 0.2535 0.1096 0.6875 0.091 Uiso 1 1 calc R C 1
C118 C 0.1298(4) 0.1209(2) 0.6119(3) 0.0815(14) Uani 1 1 d . C 1
H65 H 0.1100 0.1538 0.6330 0.098 Uiso 1 1 calc R C 1
Si1 Si 0.27997(5) 0.01402(3) 0.21487(4) 0.02415(17) Uani 1 1 d . B .
C119 C 0.7075(4) -0.0063(4) 0.0962(6) 0.052(3) Uani 0.365(7) 1 d PD A 2
H66 H 0.7769 -0.0008 0.1018 0.077 Uiso 0.365(7) 1 calc PR A 2
H67 H 0.6724 0.0062 0.0490 0.077 Uiso 0.365(7) 1 calc PR A 2
H68 H 0.6943 -0.0468 0.1022 0.077 Uiso 0.365(7) 1 calc PR A 2
C120 C 0.7545(6) -0.0020(6) 0.2130(9) 0.131(10) Uani 0.365(7) 1 d PD A 2
H69 H 0.7536 -0.0438 0.2111 0.197 Uiso 0.365(7) 1 calc PR A 2
H70 H 0.7353 0.0107 0.2554 0.197 Uiso 0.365(7) 1 calc PR A 2
H71 H 0.8198 0.0118 0.2147 0.197 Uiso 0.365(7) 1 calc PR A 2
C121 C 0.7103(5) 0.0831(5) 0.1695(8) 0.046(3) Uani 0.365(7) 1 d PD A 2
H72 H 0.7806 0.0866 0.1781 0.069 Uiso 0.365(7) 1 calc PR A 2
H73 H 0.6910 0.0903 0.2135 0.069 Uiso 0.365(7) 1 calc PR A 2
H74 H 0.6791 0.1111 0.1338 0.069 Uiso 0.365(7) 1 calc PR A 2

loop_
_atom_site_aniso_label
_atom_site_aniso_U_11
_atom_site_aniso_U_22
_atom_site_aniso_U_33
_atom_site_aniso_U_23
_atom_site_aniso_U_13
_atom_site_aniso_U_12
C1 0.0288(12) 0.0211(11) 0.0269(12) 0.0013(9) 0.0113(10) 0.0022(9)
C2 0.0383(14) 0.0185(10) 0.0263(13) -0.0020(9) 0.0041(11) 0.0066(9)
C3 0.0295(13) 0.0294(12) 0.0344(14) -0.0117(10) 0.0059(11) 0.0067(10)
C4 0.0305(13) 0.0312(12) 0.0303(13) -0.0115(10) 0.0141(11) -0.0024(10)
C5 0.0288(13) 0.0259(12) 0.0239(12) -0.0029(9) 0.0061(10) -0.0038(9)
C6 0.0366(14) 0.0275(12) 0.0204(12) 0.0030(9) -0.0001(10) -0.0058(10)
C7 0.0272(13) 0.0239(12) 0.0359(14) 0.0016(10) -0.0045(11) 0.0018(9)
C8 0.0237(13) 0.0265(12) 0.0498(17) -0.0011(11) 0.0089(12) 0.0011(9)
C9 0.0307(13) 0.0247(12) 0.0386(15) -0.0014(10) 0.0164(11) -0.0007(9)
C10 0.0516(17) 0.0244(12) 0.0444(17) -0.0016(11) 0.0322(14) -0.0064(11)
C11 0.070(2) 0.0210(12) 0.0295(14) 0.0047(10) 0.0218(14) -0.0043(12)
C12 0.0547(17) 0.0181(11) 0.0277(13) 0.0034(9) 0.0067(12) 0.0037(10)
C13 0.075(2) 0.0212(12) 0.0279(14) 0.0018(10) -0.0092(14) 0.0137(13)
C14 0.0499(18) 0.0307(14) 0.0398(17) -0.0070(12) -0.0104(14) 0.0169(12)
C15 0.0324(15) 0.0356(14) 0.0481(18) -0.0175(13) -0.0020(13) 0.0129(11)
C16 0.0263(14) 0.0470(17) 0.062(2) -0.0248(15) 0.0097(14) 0.0035(12)
C17 0.0291(14) 0.0490(17) 0.0530(19) -0.0273(15) 0.0199(13) -0.0093(12)
C18 0.0367(15) 0.0435(15) 0.0353(15) -0.0156(12) 0.0216(12) -0.0115(11)
C19 0.0559(18) 0.0368(14) 0.0233(13) -0.0060(11) 0.0208(12) -0.0189(12)
C20 0.0551(18) 0.0296(13) 0.0159(11) 0.0012(9) 0.0069(11) -0.0125(11)
C21 0.0521(17) 0.0259(12) 0.0263(13) 0.0092(10) -0.0032(12) -0.0060(11)
C22 0.0354(15) 0.0239(12) 0.0406(16) 0.0058(11) -0.0092(12) 0.0034(10)
C23 0.0295(14) 0.0228(12) 0.0590(19) -0.0016(12) -0.0028(13) 0.0090(10)
C24 0.0284(14) 0.0301(14) 0.073(2) -0.0070(14) 0.0192(14) 0.0069(10)
C25 0.0286(14) 0.0319(14) 0.064(2) -0.0092(13) 0.0233(14) -0.0005(10)
C26 0.0516(17) 0.0310(14) 0.057(2) -0.0064(13) 0.0399(16) -0.0081(12)
C27 0.073(2) 0.0338(15) 0.058(2) -0.0134(14) 0.0507(19) -0.0137(14)
C28 0.096(3) 0.0354(15) 0.0322(16) 0.0023(12) 0.0385(17) -0.0065(16)
C29 0.106(3) 0.0249(13) 0.0262(15) 0.0046(11) 0.0293(16) -0.0068(15)
C30 0.087(3) 0.0275(14) 0.0244(14) 0.0076(11) 0.0045(15) 0.0081(14)
C31 0.098(3) 0.0318(15) 0.0180(13) 0.0022(11) -0.0095(15) 0.0144(16)
C32 0.062(2) 0.0365(16) 0.0370(17) -0.0040(13) -0.0174(15) 0.0124(14)
C33 0.0472(19) 0.0431(17) 0.0481(19) -0.0151(14) -0.0206(15) 0.0205(14)
C34 0.0263(15) 0.0499(18) 0.059(2) -0.0219(16) -0.0065(14) 0.0093(12)
C35 0.0262(15) 0.0536(19) 0.062(2) -0.0271(16) -0.0029(14) 0.0000(12)
C36 0.0275(14) 0.0471(17) 0.057(2) -0.0212(14) 0.0149(13) -0.0111(12)
C37 0.0410(17) 0.0507(18) 0.055(2) -0.0236(15) 0.0289(15) -0.0183(13)
C38 0.0505(18) 0.0430(16) 0.0321(15) -0.0099(12) 0.0220(13) -0.0223(13)
C39 0.0585(19) 0.0341(14) 0.0275(14) -0.0003(11) 0.0149(13) -0.0199(12)
C40 0.0593(19) 0.0265(13) 0.0239(13) 0.0071(10) 0.0042(12) -0.0087(12)
C41 0.0490(17) 0.0194(11) 0.0352(15) 0.0062(10) 0.0000(12) -0.0011(10)
C42 0.0397(16) 0.0195(12) 0.0537(18) -0.0003(11) 0.0035(13) 0.0072(10)
C43 0.0445(17) 0.0263(13) 0.0542(19) -0.0089(12) 0.0212(14) 0.0082(11)
C44 0.0459(17) 0.0312(14) 0.069(2) -0.0108(14) 0.0350(16) 0.0060(12)
C45 0.065(2) 0.0353(15) 0.065(2) -0.0163(15) 0.0472(18) -0.0078(14)
C46 0.083(2) 0.0346(15) 0.0394(17) -0.0110(12) 0.0397(17) -0.0058(15)
C47 0.109(3) 0.0311(15) 0.0250(15) -0.0018(11) 0.0353(17) -0.0039(16)
C48 0.096(3) 0.0347(15) 0.0179(13) 0.0009(11) 0.0086(15) 0.0035(16)
C49 0.082(2) 0.0347(15) 0.0199(13) -0.0045(11) -0.0043(14) 0.0027(15)
C50 0.059(2) 0.0373(16) 0.0346(16) -0.0103(13) -0.0163(14) 0.0093(14)
C51 0.0371(16) 0.0434(16) 0.0465(18) -0.0162(14) -0.0093(13) 0.0033(12)
C52 0.0381(16) 0.0345(14) 0.0405(16) -0.0128(12) 0.0004(12) -0.0045(11)
C53 0.0371(15) 0.0386(15) 0.0413(16) -0.0161(12) 0.0112(13) -0.0130(11)
C54 0.0491(17) 0.0311(13) 0.0318(14) -0.0063(11) 0.0162(12) -0.0161(11)
C55 0.0465(16) 0.0196(11) 0.0335(14) 0.0000(10) 0.0075(12) -0.0054(10)
C56 0.0499(17) 0.0216(12) 0.0307(14) -0.0054(10) 0.0120(12) 0.0005(10)
C57 0.0503(17) 0.0229(12) 0.0398(16) -0.0076(11) 0.0194(13) 0.0024(11)
C58 0.072(2) 0.0277(13) 0.0315(15) -0.0081(11) 0.0273(14) 0.0000(13)
C59 0.068(2) 0.0301(14) 0.0256(14) -0.0070(11) 0.0079(13) -0.0005(13)
C60 0.0481(17) 0.0307(13) 0.0286(14) -0.0088(11) 0.0047(12) -0.0036(11)
C61 0.0257(12) 0.0257(11) 0.0269(13) 0.0052(9) 0.0040(10) -0.0018(9)
C62 0.0251(12) 0.0262(12) 0.0279(13) 0.0044(9) 0.0035(10) 0.0005(9)
C63 0.0289(13) 0.0296(12) 0.0278(13) 0.0073(10) 0.0034(10) -0.0035(9)
C64 0.0291(13) 0.0287(12) 0.0303(13) 0.0056(10) 0.0031(10) -0.0052(9)
C65 0.0371(15) 0.0310(13) 0.0258(13) 0.0020(10) 0.0019(11) -0.0094(10)
C66 0.0331(14) 0.0312(13) 0.0262(13) 0.0033(10) 0.0049(10) -0.0058(10)
C67 0.0393(15) 0.0271(12) 0.0286(13) 0.0053(10) 0.0070(11) -0.0025(10)
C68 0.0519(17) 0.0366(14) 0.0244(13) 0.0037(11) 0.0065(12) -0.0148(12)
C69 0.0349(14) 0.0305(13) 0.0300(13) 0.0028(10) 0.0049(11) -0.0091(10)
C70 0.0402(15) 0.0289(13) 0.0362(15) 0.0070(11) 0.0063(12) -0.0061(11)
C71 0.0505(18) 0.0348(14) 0.0372(16) 0.0001(12) 0.0080(13) -0.0189(12)
C72 0.0373(16) 0.0426(16) 0.0441(17) 0.0025(13) 0.0129(13) -0.0127(12)
C73 0.0299(13) 0.0214(11) 0.0300(13) -0.0051(9) 0.0102(10) -0.0031(9)
C74 0.0298(13) 0.0203(11) 0.0471(16) -0.0088(10) 0.0071(12) -0.0010(9)
C75 0.0300(15) 0.0233(12) 0.076(2) -0.0139(13) 0.0113(14) 0.0009(10)
C76 0.0422(17) 0.0242(13) 0.088(3) -0.0180(14) 0.0360(17) -0.0088(11)
C77 0.0499(18) 0.0284(13) 0.058(2) -0.0116(13) 0.0330(15) -0.0079(12)
C78 0.0434(15) 0.0242(12) 0.0375(15) -0.0079(10) 0.0198(12) -0.0068(10)
C79 0.0341(14) 0.0246(12) 0.0426(16) -0.0015(11) -0.0005(12) 0.0034(10)
C80 0.0544(18) 0.0339(14) 0.0299(14) 0.0009(11) 0.0187(13) -0.0072(12)
C81 0.0374(18) 0.0319(16) 0.117(3) -0.0154(18) 0.039(2) -0.0050(12)
C82 0.032(2) 0.037(2) 0.034(2) 0.0104(19) 0.0126(18) 0.0046(17)
C83 0.033(2) 0.031(2) 0.040(3) 0.0066(17) 0.0189(19) 0.0030(16)
C84 0.034(3) 0.047(4) 0.042(4) -0.012(3) 0.015(2) -0.017(2)
C85 0.0313(13) 0.0259(12) 0.0243(12) 0.0010(9) 0.0063(10) -0.0003(9)
C86 0.026(3) 0.023(2) 0.027(3) 0.004(2) 0.005(2) 0.0003(18)
C87 0.026(3) 0.027(2) 0.030(3) 0.0045(19) 0.004(2) -0.0008(18)
C88 0.026(3) 0.030(3) 0.039(4) 0.005(3) 0.008(3) -0.001(2)
C89 0.027(3) 0.035(3) 0.051(4) 0.011(2) 0.011(3) -0.002(2)
C90 0.035(3) 0.057(4) 0.040(3) 0.021(3) 0.014(3) 0.001(3)
C91 0.026(3) 0.047(3) 0.038(3) -0.002(2) 0.009(2) -0.004(2)
C92 0.027(3) 0.036(3) 0.033(3) 0.002(2) 0.006(2) -0.003(2)
C93 0.029(3) 0.026(3) 0.022(3) 0.000(2) 0.006(2) 0.002(2)
C94 0.033(3) 0.028(3) 0.024(3) -0.002(2) 0.006(2) 0.001(2)
C95 0.037(3) 0.023(3) 0.033(3) 0.004(2) 0.004(3) 0.000(2)
C96 0.046(7) 0.037(6) 0.025(4) 0.000(4) 0.004(4) 0.004(5)
C97 0.018(4) 0.028(4) 0.014(4) -0.005(3) 0.000(3) 0.012(3)
C98 0.032(4) 0.027(6) 0.028(5) -0.002(5) 0.010(4) 0.005(5)
C99 0.034(3) 0.020(2) 0.023(2) -0.002(2) 0.006(2) 0.0001(18)
C100 0.023(2) 0.026(2) 0.033(3) -0.0030(19) 0.003(2) -0.0011(17)
C101 0.030(3) 0.034(3) 0.045(3) -0.010(2) 0.006(2) 0.003(2)
C102 0.035(3) 0.037(3) 0.062(4) -0.015(3) 0.003(3) -0.003(2)
C103 0.031(3) 0.027(3) 0.097(6) 0.000(3) 0.015(3) -0.003(2)
C104 0.031(3) 0.033(3) 0.060(4) 0.007(3) 0.015(3) 0.002(2)
C105 0.028(3) 0.033(3) 0.041(4) 0.004(3) 0.009(3) 0.005(2)
C106 0.027(3) 0.023(2) 0.025(3) -0.002(2) 0.000(2) -0.0018(19)
C107 0.035(3) 0.037(3) 0.044(4) 0.014(3) 0.006(2) 0.003(2)
C108 0.050(4) 0.033(3) 0.052(4) 0.018(3) 0.015(3) 0.003(3)
C109 0.033(5) 0.033(5) 0.038(5) 0.002(4) -0.004(3) 0.007(4)
C110 0.047(10) 0.092(12) 0.064(10) -0.022(9) -0.001(7) 0.009(8)
C111 0.034(4) 0.020(5) 0.026(5) -0.001(4) 0.006(3) 0.002(4)
C112 0.134(6) 0.098(5) 0.176(8) 0.045(5) 0.035(5) 0.048(4)
C113 0.106(4) 0.089(4) 0.095(4) 0.023(3) 0.039(3) -0.009(3)
C114 0.080(3) 0.047(2) 0.105(4) 0.010(2) 0.044(3) -0.007(2)
C115 0.088(4) 0.081(3) 0.091(4) -0.004(3) 0.032(3) -0.016(3)
C116 0.088(4) 0.076(3) 0.099(4) -0.018(3) 0.028(3) -0.012(3)
C117 0.089(3) 0.066(3) 0.077(3) 0.000(2) 0.028(3) -0.008(2)
C118 0.110(4) 0.076(3) 0.068(3) 0.012(2) 0.040(3) -0.005(3)
Si1 0.0260(4) 0.0217(3) 0.0250(4) 0.0035(2) 0.0066(3) -0.0004(2)
C119 0.057(6) 0.041(5) 0.070(7) -0.008(5) 0.040(5) 0.000(4)
C120 0.095(11) 0.094(11) 0.25(3) -0.090(14) 0.121(15) -0.055(9)
C121 0.053(6) 0.041(6) 0.058(8) -0.013(5) 0.042(6) -0.011(4)

loop_
_atom_type_symbol
_atom_type_description
_atom_type_scat_dispersion_real
_atom_type_scat_dispersion_imag
_atom_type_scat_source
C C 0.003 0.002
;
International Tables for Crystallography
(1992, Vol. C, Tables 4.2.6.8 and 6.1.1.4)
;
H H 0.000 0.000
;
International Tables for Crystallography
(1992, Vol. C, Table 6.1.1.4)
;
Si Si 0.082 0.070
;
International Tables for Crystallography
(1992, Vol. C, Tables 4.2.6.8 and 6.1.1.4)
;

loop_
_geom_angle_atom_site_label_1
_geom_angle_atom_site_label_2
_geom_angle_atom_site_label_3
_geom_angle
C2 C1 C5 98.7(2)
C2 C1 C9 113.4(2)
C5 C1 C9 113.24(19)
C2 C1 Si1 118.00(16)
C5 C1 Si1 101.65(16)
C9 C1 Si1 110.56(17)
C12 C2 C3 118.5(3)
C12 C2 C1 124.8(2)
C3 C2 C1 110.5(2)
C15 C3 C2 121.9(3)
C15 C3 C4 119.8(3)
C2 C3 C4 108.2(2)
C18 C4 C5 121.3(3)
C18 C4 C3 120.5(3)
C5 C4 C3 107.8(2)
C6 C5 C4 119.4(2)
C6 C5 C1 124.7(2)
C4 C5 C1 110.9(2)
C5 C6 C20 119.9(3)
C5 C6 C7 120.1(2)
C20 C6 C7 107.6(2)
C8 C7 C22 120.2(3)
C8 C7 C6 120.2(2)
C22 C7 C6 107.3(2)
C7 C8 C25 119.9(2)
C7 C8 C9 124.2(2)
C25 C8 C9 109.5(2)
C10 C9 C8 100.3(2)
C10 C9 C1 115.1(2)
C8 C9 C1 114.9(2)
C10 C9 H1 108.7
C8 C9 H1 108.7
C1 C9 H1 108.7
C11 C10 C26 119.2(3)
C11 C10 C9 124.4(2)
C26 C10 C9 110.2(3)
C10 C11 C29 121.1(3)
C10 C11 C12 119.9(3)
C29 C11 C12 107.1(3)
C2 C12 C13 120.3(3)
C2 C12 C11 120.2(3)
C13 C12 C11 107.3(3)
C14 C13 C30 120.3(3)
C14 C13 C12 120.8(3)
C30 C13 C12 108.1(3)
C13 C14 C15 118.9(3)
C13 C14 C33 120.1(3)
C15 C14 C33 107.5(3)
C3 C15 C14 119.4(3)
C3 C15 C16 119.7(3)
C14 C15 C16 108.3(3)
C17 C16 C34 119.8(3)
C17 C16 C15 120.2(3)
C34 C16 C15 107.5(3)
C16 C17 C37 120.3(3)
C16 C17 C18 119.7(3)
C37 C17 C18 108.0(3)
C4 C18 C19 119.4(3)
C4 C18 C17 120.2(3)
C19 C18 C17 108.1(3)
C20 C19 C18 119.1(2)
C20 C19 C38 119.5(3)
C18 C19 C38 108.4(3)
C19 C20 C21 120.0(2)
C19 C20 C6 120.8(3)
C21 C20 C6 108.2(3)
C40 C21 C20 119.9(3)
C40 C21 C22 120.3(3)
C20 C21 C22 108.5(2)
C23 C22 C21 120.1(3)
C23 C22 C7 120.2(3)
C21 C22 C7 108.4(3)
C22 C23 C24 119.2(2)
C22 C23 C42 119.5(3)
C24 C23 C42 108.4(3)
C25 C24 C23 119.7(3)
C25 C24 C44 119.5(3)
C23 C24 C44 108.3(3)
C24 C25 C8 120.6(3)
C24 C25 C26 120.4(3)
C8 C25 C26 108.5(2)
C27 C26 C10 120.6(3)
C27 C26 C25 120.2(3)
C10 C26 C25 108.3(3)
C26 C27 C28 119.8(3)
C26 C27 C45 119.3(3)
C28 C27 C45 108.6(3)
C29 C28 C27 119.8(3)
C29 C28 C47 118.9(4)
C27 C28 C47 109.0(3)
C28 C29 C30 120.4(3)
C28 C29 C11 119.4(3)
C30 C29 C11 108.6(3)
C31 C30 C29 120.4(3)
C31 C30 C13 120.0(4)
C29 C30 C13 108.9(3)
C30 C31 C32 119.7(3)
C30 C31 C48 119.3(4)
C32 C31 C48 108.7(3)
C33 C32 C31 120.8(3)
C33 C32 C50 119.5(4)
C31 C32 C50 108.0(3)
C32 C33 C34 120.2(3)
C32 C33 C14 119.0(4)
C34 C33 C14 108.8(3)
C35 C34 C33 120.0(3)
C35 C34 C16 119.9(3)
C33 C34 C16 108.0(3)
C34 C35 C36 120.0(3)
C34 C35 C51 119.9(4)
C36 C35 C51 108.1(3)
C37 C36 C35 119.8(3)
C37 C36 C53 119.8(3)
C35 C36 C53 107.9(3)
C36 C37 C17 120.2(3)
C36 C37 C38 119.8(3)
C17 C37 C38 108.3(3)
C39 C38 C37 120.6(3)
C39 C38 C19 120.3(3)
C37 C38 C19 107.3(3)
C38 C39 C40 120.2(3)
C38 C39 C54 119.6(3)
C40 C39 C54 108.3(3)
C21 C40 C39 120.2(3)
C21 C40 C41 119.5(3)
C39 C40 C41 108.3(2)
C42 C41 C40 120.4(3)
C42 C41 C55 119.9(3)
C40 C41 C55 107.7(3)
C41 C42 C23 120.3(3)
C41 C42 C43 119.8(3)
C23 C42 C43 107.9(3)
C57 C43 C44 119.9(3)
C57 C43 C42 120.0(3)
C44 C43 C42 108.0(3)
C45 C44 C43 120.0(3)
C45 C44 C24 120.2(3)
C43 C44 C24 107.5(3)
C44 C45 C46 120.0(3)
C44 C45 C27 120.3(3)
C46 C45 C27 107.5(3)
C58 C46 C45 120.4(3)
C58 C46 C47 118.9(3)
C45 C46 C47 108.6(3)
C48 C47 C28 120.8(3)
C48 C47 C46 120.3(3)
C28 C47 C46 106.3(3)
C47 C48 C49 120.4(3)
C47 C48 C31 120.1(3)
C49 C48 C31 107.2(4)
C59 C49 C48 119.8(4)
C59 C49 C50 120.1(3)
C48 C49 C50 108.4(3)
C51 C50 C32 120.4(3)
C51 C50 C49 120.3(3)
C32 C50 C49 107.7(3)
C50 C51 C35 120.0(3)
C50 C51 C52 120.0(3)
C35 C51 C52 107.5(3)
C60 C52 C53 120.8(3)
C60 C52 C51 119.4(3)
C53 C52 C51 108.2(3)
C54 C53 C52 119.8(3)
C54 C53 C36 120.0(3)
C52 C53 C36 108.3(3)
C53 C54 C55 120.2(3)
C53 C54 C39 120.2(3)
C55 C54 C39 107.5(3)
C56 C55 C54 120.2(3)
C56 C55 C41 120.0(3)
C54 C55 C41 108.2(2)
C55 C56 C57 120.0(3)
C55 C56 C60 119.5(3)
C57 C56 C60 108.0(3)
C43 C57 C56 120.4(3)
C43 C57 C58 120.5(3)
C56 C57 C58 107.8(3)
C46 C58 C59 120.5(3)
C46 C58 C57 119.3(3)
C59 C58 C57 108.2(3)
C49 C59 C58 120.1(3)
C49 C59 C60 119.3(3)
C58 C59 C60 107.9(3)
C52 C60 C59 120.9(3)
C52 C60 C56 119.4(3)
C59 C60 C56 108.1(3)
C66 C61 C62 117.5(2)
C66 C61 Si1 114.61(18)
C62 C61 Si1 127.80(19)
C63 C62 C61 120.5(2)
C63 C62 C67 117.7(2)
C61 C62 C67 121.7(2)
C64 C63 C62 122.6(2)
C64 C63 H2 118.7
C62 C63 H2 118.7
C65 C64 C63 116.8(2)
C65 C64 C69 122.7(2)
C63 C64 C69 120.4(2)
C64 C65 C66 122.6(2)
C64 C65 H3 118.7
C66 C65 H3 118.7
C65 C66 C61 120.0(2)
C65 C66 C68 116.8(2)
C61 C66 C68 123.2(2)
C62 C67 H4 109.5
C62 C67 H5 109.5
H4 C67 H5 109.5
C62 C67 H6 109.5
H4 C67 H6 109.5
H5 C67 H6 109.5
C66 C68 H7 109.5
C66 C68 H8 109.5
H7 C68 H8 109.5
C66 C68 H9 109.5
H7 C68 H9 109.5
H8 C68 H9 109.5
C71 C69 C72 108.6(2)
C71 C69 C70 108.8(2)
C72 C69 C70 109.1(2)
C71 C69 C64 111.9(2)
C72 C69 C64 109.6(2)
C70 C69 C64 108.9(2)
C69 C70 H10 109.5
C69 C70 H11 109.5
H10 C70 H11 109.5
C69 C70 H12 109.5
H10 C70 H12 109.5
H11 C70 H12 109.5
C69 C71 H13 109.5
C69 C71 H14 109.5
H13 C71 H14 109.5
C69 C71 H15 109.5
H13 C71 H15 109.5
H14 C71 H15 109.5
C69 C72 H16 109.5
C69 C72 H17 109.5
H16 C72 H17 109.5
C69 C72 H18 109.5
H16 C72 H18 109.5
H17 C72 H18 109.5
C78 C73 C74 116.9(2)
C78 C73 Si1 124.4(2)
C74 C73 Si1 117.8(2)
C75 C74 C73 119.7(3)
C75 C74 C79 118.0(3)
C73 C74 C79 122.3(2)
C74 C75 C76 122.9(3)
C74 C75 H19 118.6
C76 C75 H19 118.6
C77 C76 C75 116.4(3)
C77 C76 C81 121.9(3)
C75 C76 C81 121.5(3)
C76 C77 C78 122.7(3)
C76 C77 H20 118.7
C78 C77 H20 118.7
C77 C78 C73 120.9(3)
C77 C78 C80 115.1(3)
C73 C78 C80 123.9(2)
C74 C79 H21 109.5
C74 C79 H22 109.5
H21 C79 H22 109.5
C74 C79 H23 109.5
H21 C79 H23 109.5
H22 C79 H23 109.5
C78 C80 H24 109.5
C78 C80 H25 109.5
H24 C80 H25 109.5
C78 C80 H26 109.5
H24 C80 H26 109.5
H25 C80 H26 109.5
C119 C81 C84 133.5(4)
C84 C81 C82 114.9(4)
C119 C81 C121 128.4(5)
C82 C81 C121 133.0(5)
C119 C81 C76 116.8(4)
C84 C81 C76 109.6(3)
C82 C81 C76 111.7(3)
C121 C81 C76 109.1(3)
C119 C81 C120 98.4(7)
C84 C81 C120 63.4(6)
C82 C81 C120 57.4(5)
C121 C81 C120 88.8(8)
C76 C81 C120 107.7(4)
C119 C81 C83 59.2(5)
C84 C81 C83 107.7(4)
C82 C81 C83 102.3(3)
C121 C81 C83 84.2(6)
C76 C81 C83 110.4(4)
C120 C81 C83 141.6(4)
C81 C82 H27 109.5
C81 C82 H28 109.5
C81 C82 H29 109.5
C81 C83 H30 109.5
C81 C83 H31 109.5
C81 C83 H32 109.5
C81 C84 H33 109.5
C81 C84 H34 109.5
C81 C84 H35 109.5
C86 C85 Si1 135.6(3)
C99 C85 Si1 134.4(3)
C86 C85 H36 93(3)
C99 C85 H36 110(3)
Si1 C85 H36 116(3)
C86 C85 H37 113(4)
C99 C85 H37 104(4)
Si1 C85 H37 110(4)
C85 C86 C87 123.8(4)
C85 C86 C93 121.6(4)
C87 C86 C93 114.6(4)
C92 C87 C88 118.3(5)
C92 C87 C86 120.4(5)
C88 C87 C86 121.3(5)
C89 C88 C87 120.5(7)
C89 C88 H38 119.8
C87 C88 H38 119.8
C88 C89 C90 120.2(6)
C88 C89 H39 119.9
C90 C89 H39 119.9
C91 C90 C89 120.7(5)
C91 C90 H40 119.6
C89 C90 H40 119.6
C90 C91 C92 118.8(6)
C90 C91 H41 120.6
C92 C91 H41 120.6
C87 C92 C91 121.3(5)
C87 C92 H42 119.3
C91 C92 H42 119.3
C98 C93 C94 117.5(8)
C98 C93 C86 120.8(8)
C94 C93 C86 121.6(5)
C93 C94 C95 120.8(5)
C93 C94 H43 119.6
C95 C94 H43 119.6
C96 C95 C94 119.6(9)
C96 C95 H44 120.2
C94 C95 H44 120.2
C95 C96 C97 121.4(13)
C95 C96 H45 119.3
C97 C96 H45 119.3
C98 C97 C96 112.9(15)
C98 C97 H46 123.6
C96 C97 H46 123.6
C97 C98 C93 127.7(14)
C97 C98 H47 116.2
C93 C98 H47 116.2
C85 C99 C100 127.1(4)
C85 C99 C106 117.3(4)
C100 C99 C106 115.7(4)
C105 C100 C101 119.0(5)
C105 C100 C99 121.0(5)
C101 C100 C99 120.0(5)
C102 C101 C100 119.1(6)
C102 C101 H48 120.5
C100 C101 H48 120.5
C103 C102 C101 121.0(6)
C103 C102 H49 119.5
C101 C102 H49 119.5
C102 C103 C104 120.1(6)
C102 C103 H50 119.9
C104 C103 H50 119.9
C105 C104 C103 119.2(6)
C105 C104 H51 120.4
C103 C104 H51 120.4
C100 C105 C104 121.6(7)
C100 C105 H52 119.2
C104 C105 H52 119.2
C111 C106 C107 117.7(7)
C111 C106 C99 120.5(7)
C107 C106 C99 121.7(5)
C108 C107 C106 120.6(6)
C108 C107 H53 119.7
C106 C107 H53 119.7
C109 C108 C107 121.5(9)
C109 C108 H54 119.2
C107 C108 H54 119.2
C110 C109 C108 115.5(17)
C110 C109 H55 122.3
C108 C109 H55 122.3
C109 C110 C111 129(2)
C109 C110 H56 115.7
C111 C110 H56 115.7
C106 C111 C110 115.7(16)
C106 C111 H57 122.1
C110 C111 H57 122.1
C118 C113 C114 118.1(6)
C118 C113 C112 124.0(6)
C114 C113 C112 117.8(6)
C115 C114 C113 118.4(5)
C115 C114 H61 120.8
C113 C114 H61 120.8
C116 C115 C114 122.1(6)
C116 C115 H62 118.9
C114 C115 H62 118.9
C115 C116 C117 119.1(6)
C115 C116 H63 120.5
C117 C116 H63 120.5
C118 C117 C116 120.4(5)
C118 C117 H64 119.8
C116 C117 H64 119.8
C113 C118 C117 121.7(5)
C113 C118 H65 119.1
C117 C118 H65 119.1
C85 Si1 C61 111.24(11)
C85 Si1 C73 115.17(12)
C61 Si1 C73 109.23(11)
C85 Si1 C1 96.40(11)
C61 Si1 C1 124.70(11)
C73 Si1 C1 99.69(10)
C81 C119 H66 109.5
C81 C119 H67 109.5
H66 C119 H67 109.5
C81 C119 H68 109.5
H66 C119 H68 109.5
H67 C119 H68 109.5
C81 C120 H69 109.5
C81 C120 H70 109.5
H69 C120 H70 109.5
C81 C120 H71 109.5
H69 C120 H71 109.5
H70 C120 H71 109.5
C81 C121 H72 109.5
C81 C121 H73 109.5
H72 C121 H73 109.5
C81 C121 H74 109.5
H72 C121 H74 109.5
H73 C121 H74 109.5

loop_
_geom_bond_atom_site_label_1
_geom_bond_atom_site_label_2
_geom_bond_distance
C1 C2 1.529(3)
C1 C5 1.533(3)
C1 C9 1.590(3)
C1 Si1 1.992(3)
C2 C12 1.367(4)
C2 C3 1.437(4)
C3 C15 1.390(4)
C3 C4 1.438(4)
C4 C18 1.394(4)
C4 C5 1.429(4)
C5 C6 1.369(4)
C6 C20 1.444(3)
C6 C7 1.470(4)
C7 C8 1.364(4)
C7 C22 1.443(3)
C8 C25 1.435(4)
C8 C9 1.538(3)
C9 C10 1.524(4)
C9 H1 1.0000
C10 C11 1.365(4)
C10 C26 1.431(4)
C11 C29 1.450(4)
C11 C12 1.479(4)
C12 C13 1.453(4)
C13 C14 1.387(5)
C13 C30 1.440(5)
C14 C15 1.433(5)
C14 C33 1.456(4)
C15 C16 1.463(5)
C16 C17 1.385(5)
C16 C34 1.447(4)
C17 C37 1.435(4)
C17 C18 1.444(4)
C18 C19 1.429(4)
C19 C20 1.391(4)
C19 C38 1.451(4)
C20 C21 1.439(4)
C21 C40 1.391(4)
C21 C22 1.440(4)
C22 C23 1.397(4)
C23 C24 1.435(5)
C23 C42 1.442(4)
C24 C25 1.391(4)
C24 C44 1.457(5)
C25 C26 1.445(5)
C26 C27 1.402(5)
C27 C28 1.424(6)
C27 C45 1.452(4)
C28 C29 1.392(5)
C28 C47 1.457(5)
C29 C30 1.433(6)
C30 C31 1.398(5)
C31 C32 1.433(6)
C31 C48 1.450(5)
C32 C33 1.397(5)
C32 C50 1.442(4)
C33 C34 1.432(6)
C34 C35 1.388(5)
C35 C36 1.446(5)
C35 C51 1.449(5)
C36 C37 1.387(4)
C36 C53 1.449(4)
C37 C38 1.444(5)
C38 C39 1.375(4)
C39 C40 1.435(5)
C39 C54 1.454(4)
C40 C41 1.443(4)
C41 C42 1.384(4)
C41 C55 1.451(4)
C42 C43 1.455(5)
C43 C57 1.379(4)
C43 C44 1.447(4)
C44 C45 1.390(5)
C45 C46 1.441(5)
C46 C58 1.388(4)
C46 C47 1.466(5)
C47 C48 1.373(6)
C48 C49 1.440(5)
C49 C59 1.390(4)
C49 C50 1.450(5)
C50 C51 1.375(5)
C51 C52 1.458(4)
C52 C60 1.382(4)
C52 C53 1.435(4)
C53 C54 1.376(4)
C54 C55 1.440(4)
C55 C56 1.386(4)
C56 C57 1.440(4)
C56 C60 1.453(4)
C57 C58 1.453(4)
C58 C59 1.441(5)
C59 C60 1.443(4)
C61 C66 1.411(4)
C61 C62 1.411(4)
C61 Si1 1.886(2)
C62 C63 1.390(3)
C62 C67 1.507(4)
C63 C64 1.389(4)
C63 H2 0.9500
C64 C65 1.388(4)
C64 C69 1.539(3)
C65 C66 1.400(3)
C65 H3 0.9500
C66 C68 1.510(4)
C67 H4 0.9800
C67 H5 0.9800
C67 H6 0.9800
C68 H7 0.9800
C68 H8 0.9800
C68 H9 0.9800
C69 C71 1.526(4)
C69 C72 1.531(4)
C69 C70 1.533(4)
C70 H10 0.9800
C70 H11 0.9800
C70 H12 0.9800
C71 H13 0.9800
C71 H14 0.9800
C71 H15 0.9800
C72 H16 0.9800
C72 H17 0.9800
C72 H18 0.9800
C73 C78 1.408(4)
C73 C74 1.413(4)
C73 Si1 1.895(3)
C74 C75 1.395(4)
C74 C79 1.505(4)
C75 C76 1.401(5)
C75 H19 0.9500
C76 C77 1.364(5)
C76 C81 1.527(4)
C77 C78 1.395(4)
C77 H20 0.9500
C78 C80 1.509(4)
C79 H21 0.9800
C79 H22 0.9800
C79 H23 0.9800
C80 H24 0.9800
C80 H25 0.9800
C80 H26 0.9800
C81 C119 1.290(8)
C81 C84 1.456(7)
C81 C82 1.511(5)
C81 C121 1.521(10)
C81 C120 1.623(15)
C81 C83 1.658(6)
C82 H27 0.9800
C82 H28 0.9800
C82 H29 0.9800
C83 H30 0.9800
C83 H31 0.9800
C83 H32 0.9800
C84 H33 0.9800
C84 H34 0.9800
C84 H35 0.9800
C85 C86 1.359(6)
C85 C99 1.370(6)
C85 Si1 1.876(3)
C85 H36 0.97(5)
C85 H37 1.18(8)
C86 C87 1.496(7)
C86 C93 1.499(7)
C87 C92 1.388(8)
C87 C88 1.401(8)
C88 C89 1.387(9)
C88 H38 0.9500
C89 C90 1.394(9)
C89 H39 0.9500
C90 C91 1.367(9)
C90 H40 0.9500
C91 C92 1.417(8)
C91 H41 0.9500
C92 H42 0.9500
C93 C98 1.386(18)
C93 C94 1.392(8)
C94 C95 1.400(8)
C94 H43 0.9500
C95 C96 1.35(2)
C95 H44 0.9500
C96 C97 1.54(2)
C96 H45 0.9500
C97 C98 1.31(2)
C97 H46 0.9500
C98 H47 0.9500
C99 C100 1.485(7)
C99 C106 1.494(7)
C100 C105 1.381(9)
C100 C101 1.403(7)
C101 C102 1.390(8)
C101 H48 0.9500
C102 C103 1.375(10)
C102 H49 0.9500
C103 C104 1.384(10)
C103 H50 0.9500
C104 C105 1.382(9)
C104 H51 0.9500
C105 H52 0.9500
C106 C111 1.378(18)
C106 C107 1.396(8)
C107 C108 1.389(8)
C107 H53 0.9500
C108 C109 1.38(2)
C108 H54 0.9500
C109 C110 1.25(3)
C109 H55 0.9500
C110 C111 1.43(3)
C110 H56 0.9500
C111 H57 0.9500
C112 C113 1.478(9)
C112 H58 0.9800
C112 H59 0.9800
C112 H60 0.9800
C113 C118 1.368(8)
C113 C114 1.433(8)
C114 C115 1.377(7)
C114 H61 0.9500
C115 C116 1.368(7)
C115 H62 0.9500
C116 C117 1.375(7)
C116 H63 0.9500
C117 C118 1.374(7)
C117 H64 0.9500
C118 H65 0.9500
C119 H66 0.9800
C119 H67 0.9800
C119 H68 0.9800
C120 H69 0.9800
C120 H70 0.9800
C120 H71 0.9800
C121 H72 0.9800
C121 H73 0.9800
C121 H74 0.9800
